data_7227134
loop_
_publ_author_name
'Kim, Hyun-Chul'
'Huh, Seong'
'Kim, Jin Yeong'
'Moon, Hoi Ri'
'Lee, Do Nam'
'Kim, Youngmee'

_publ_section_title
;
 Zn-MOFs containing flexible \a,\w-alkane (or alkene)-dicarboxylates with
 1,2-bis(4-pyridyl)ethylene: comparison with Zn-MOFs containing
 1,2-bis(4-pyridyl)ethane ligands
;
_journal_issue 1
_journal_name_full CrystEngComm
_journal_page_first 99
_journal_paper_doi 10.1039/C6CE02122K
_journal_volume 19
_journal_year 2017
_chemical_formula_sum 'C18 H14 N2 O4 Zn'
_chemical_formula_weight 387.68
_chemical_name_systematic
;
 ?
;
_space_group_crystal_system orthorhombic
_space_group_IT_number 52
_space_group_name_Hall '-P 2a 2bc'
_space_group_name_H-M_alt 'P n n a'
_symmetry_space_group_name_Hall '-P 2a 2bc'
_symmetry_space_group_name_H-M 'P n n a'
_atom_sites_solution_hydrogens geom
_audit_creation_method 'APEX2 v2014.1-1'
_audit_update_record
;
2015-11-24 deposited with the CCDC.
2016-11-18 downloaded from the CCDC.
;
_cell_angle_alpha 90
_cell_angle_beta 90
_cell_angle_gamma 90
_cell_formula_units_Z 4
_cell_length_a 12.396(3)
_cell_length_b 13.262(3)
_cell_length_c 15.772(3)
_cell_measurement_reflns_used 71
_cell_measurement_temperature 296(2)
_cell_measurement_theta_max 15.1350
_cell_measurement_theta_min 3.5428
_cell_volume 2592.8(10)
_computing_cell_refinement 'APEX2 v2014.1-1 (Bruker AXS)'
_computing_data_collection 'Bruker Instrument Service v2013.12.0.0'
_computing_data_reduction 'SAINT V8.34A (Bruker AXS Inc., 2013)'
_computing_molecular_graphics 'Bruker SHELXTL'
_computing_publication_material 'Bruker SHELXTL'
_computing_structure_refinement 'SHELXL-2013 (Sheldrick, 2013)'
_computing_structure_solution 'Bruker SHELXTL'
_diffrn_ambient_temperature 296(2)
_diffrn_measured_fraction_theta_full 0.957
_diffrn_measured_fraction_theta_max 0.962
_diffrn_measurement_device_type 'Bruker APEX-II CCD'
_diffrn_measurement_method '\f and \w scans'
_diffrn_radiation_type MoK\a
_diffrn_radiation_wavelength 0.71073
_diffrn_reflns_av_R_equivalents 0.1297
_diffrn_reflns_av_unetI/netI 0.0978
_diffrn_reflns_Laue_measured_fraction_full 0.957
_diffrn_reflns_Laue_measured_fraction_max 0.962
_diffrn_reflns_limit_h_max 16
_diffrn_reflns_limit_h_min -16
_diffrn_reflns_limit_k_max 17
_diffrn_reflns_limit_k_min -17
_diffrn_reflns_limit_l_max 21
_diffrn_reflns_limit_l_min -20
_diffrn_reflns_number 76212
_diffrn_reflns_point_group_measured_fraction_full 0.957
_diffrn_reflns_point_group_measured_fraction_max 0.962
_diffrn_reflns_theta_full 25.242
_diffrn_reflns_theta_max 28.596
_diffrn_reflns_theta_min 3.072
_exptl_absorpt_coefficient_mu 0.963
_exptl_absorpt_correction_T_max 0.93
_exptl_absorpt_correction_T_min 0.81
_exptl_absorpt_correction_type multi-scan
_exptl_crystal_colour yellow
_exptl_crystal_density_diffrn 0.993
_exptl_crystal_density_method 'not measured'
_exptl_crystal_description rod
_exptl_crystal_F_000 792
_exptl_crystal_size_max 0.28
_exptl_crystal_size_mid 0.08
_exptl_crystal_size_min 0.08
_refine_diff_density_max 0.373
_refine_diff_density_min -0.278
_refine_diff_density_rms 0.069
_refine_ls_extinction_method none
_refine_ls_goodness_of_fit_ref 0.859
_refine_ls_hydrogen_treatment constr
_refine_ls_matrix_type full
_refine_ls_number_parameters 114
_refine_ls_number_reflns 3200
_refine_ls_number_restraints 0
_refine_ls_restrained_S_all 0.859
_refine_ls_R_factor_all 0.2084
_refine_ls_R_factor_gt 0.0753
_refine_ls_shift/su_max 0.000
_refine_ls_shift/su_mean 0.000
_refine_ls_structure_factor_coef Fsqd
_refine_ls_weighting_details 'w=1/[\s^2^(Fo^2^)+(0.1276P)^2^] where P=(Fo^2^+2Fc^2^)/3'
_refine_ls_weighting_scheme calc
_refine_ls_wR_factor_gt 0.1912
_refine_ls_wR_factor_ref 0.2263
_reflns_Friedel_coverage 0.000
_reflns_number_gt 1276
_reflns_number_total 3200
_reflns_threshold_expression 'I > 2\s(I)'
_cod_data_source_file c6ce02122k2.cif
_cod_data_source_block ye376pnna_sqd
_cod_depositor_comments 'Adding full bibliography for 7227131--7227136.cif.'
_cod_original_cell_volume 2592.9(9)
_cod_database_code 7227134
_shelx_space_group_comment
;
The symmetry employed for this shelxl refinement is uniquely defined
by the following loop, which should always be used as a source of
symmetry information in preference to the above space-group names.
They are only intended as comments.
;
_platon_squeeze_void_probe_radius 1.20
_shelxl_version_number 2013-4

loop_
_space_group_symop_operation_xyz
'x, y, z'
'-x+1/2, -y, z'
'-x+1/2, y+1/2, -z+1/2'
'x, -y+1/2, -z+1/2'
'-x, -y, -z'
'x-1/2, y, -z'
'x-1/2, -y-1/2, z-1/2'
'-x, y-1/2, z-1/2'

loop_
_atom_site_label
_atom_site_type_symbol
_atom_site_fract_x
_atom_site_fract_y
_atom_site_fract_z
_atom_site_U_iso_or_equiv
_atom_site_adp_type
_atom_site_occupancy
_atom_site_site_symmetry_order
_atom_site_calc_flag
_atom_site_refinement_flags_posn
_atom_site_refinement_flags_adp
_atom_site_refinement_flags_occupancy
C11 C 0.9645(5) 0.3227(5) 0.1291(3) 0.0947(15) Uani 1 1 d . . .
C12 C 1.0119(5) 0.3822(4) 0.0575(3) 0.1103(17) Uani 1 1 d . . .
H12 H 1.0698 0.3558 0.0273 0.132 Uiso 1 1 calc R U .
C13 C 0.9732(5) 0.4714(4) 0.0364(3) 0.1171(19) Uani 1 1 d . . .
H13 H 0.9146 0.4988 0.0651 0.140 Uiso 1 1 calc R U .
C21 C 0.7260(5) 0.3150(3) 0.4051(3) 0.1007(16) Uani 1 1 d . . .
H21 H 0.7677 0.2663 0.4322 0.121 Uiso 1 1 calc R U .
C22 C 0.6541(5) 0.3686(4) 0.4530(3) 0.1042(16) Uani 1 1 d . . .
H22 H 0.6482 0.3565 0.5109 0.125 Uiso 1 1 calc R U .
C23 C 0.5901(3) 0.4411(3) 0.4149(3) 0.0785(12) Uani 1 1 d . . .
C24 C 0.6041(4) 0.4553(4) 0.3290(3) 0.0969(15) Uani 1 1 d . . .
H24 H 0.5634 0.5032 0.3003 0.116 Uiso 1 1 calc R U .
C25 C 0.6778(4) 0.3987(3) 0.2867(3) 0.0837(12) Uani 1 1 d . . .
H25 H 0.6855 0.4099 0.2288 0.100 Uiso 1 1 calc R U .
C26 C 0.5136(4) 0.5086(3) 0.4623(3) 0.0986(15) Uani 1 1 d . . .
H26 H 0.4855 0.5649 0.4350 0.118 Uiso 1 1 calc R U .
N21 N 0.7399(3) 0.3281(2) 0.3222(2) 0.0767(10) Uani 1 1 d . . .
O11 O 0.8930(3) 0.3633(2) 0.1737(2) 0.1067(11) Uani 1 1 d . . .
O12 O 0.9950(4) 0.2324(3) 0.1389(3) 0.1271(14) Uani 1 1 d . . .
Zn1 Zn 0.85136(7) 0.2500 0.2500 0.0817(4) Uani 1 2 d S T P

loop_
_atom_site_aniso_label
_atom_site_aniso_U_11
_atom_site_aniso_U_22
_atom_site_aniso_U_33
_atom_site_aniso_U_23
_atom_site_aniso_U_13
_atom_site_aniso_U_12
C11 0.127(4) 0.091(3) 0.066(3) -0.009(3) -0.005(3) -0.018(3)
C12 0.174(5) 0.080(3) 0.077(3) -0.005(3) 0.037(3) -0.022(3)
C13 0.178(5) 0.090(4) 0.083(3) -0.023(3) 0.056(3) -0.033(4)
C21 0.164(5) 0.071(3) 0.067(3) 0.019(2) 0.018(3) 0.027(3)
C22 0.156(4) 0.092(3) 0.065(3) -0.003(2) 0.029(3) 0.014(3)
C23 0.092(3) 0.059(2) 0.085(3) 0.013(2) 0.014(3) 0.013(2)
C24 0.109(4) 0.103(3) 0.078(3) 0.035(2) 0.033(3) 0.039(3)
C25 0.107(3) 0.082(3) 0.063(2) 0.011(3) -0.004(3) 0.014(3)
C26 0.118(4) 0.073(3) 0.104(4) 0.037(3) -0.012(3) -0.011(3)
N21 0.100(3) 0.071(2) 0.060(2) 0.0016(16) -0.0063(18) 0.0083(18)
O11 0.156(3) 0.088(2) 0.076(2) -0.0124(16) 0.031(2) -0.024(2)
O12 0.193(4) 0.074(2) 0.115(3) 0.0034(19) 0.007(3) -0.007(2)
Zn1 0.1253(8) 0.0577(5) 0.0621(5) 0.0056(3) 0.000 0.000

loop_
_atom_type_symbol
_atom_type_description
_atom_type_scat_dispersion_real
_atom_type_scat_dispersion_imag
_atom_type_scat_source
C C 0.0033 0.0016 'International Tables Vol C Tables 4.2.6.8 and 6.1.1.4'
H H 0.0000 0.0000 'International Tables Vol C Tables 4.2.6.8 and 6.1.1.4'
N N 0.0061 0.0033 'International Tables Vol C Tables 4.2.6.8 and 6.1.1.4'
O O 0.0106 0.0060 'International Tables Vol C Tables 4.2.6.8 and 6.1.1.4'
Zn Zn 0.2839 1.4301 'International Tables Vol C Tables 4.2.6.8 and 6.1.1.4'

loop_
_geom_angle_atom_site_label_1
_geom_angle_atom_site_label_2
_geom_angle_atom_site_label_3
_geom_angle
_geom_angle_site_symmetry_1
_geom_angle_site_symmetry_3
O11 C11 O12 123.4(5) . .
O11 C11 C12 118.3(5) . .
O12 C11 C12 118.3(6) . .
O11 C11 Zn1 49.8(2) . .
O12 C11 Zn1 73.5(3) . .
C12 C11 Zn1 167.5(5) . .
C13 C12 C11 121.4(5) . .
C12 C13 C13 118.6(7) . 5_765
N21 C21 C22 124.0(4) . .
C21 C22 C23 119.7(4) . .
C24 C23 C22 116.7(4) . .
C24 C23 C26 119.1(4) . .
C22 C23 C26 124.0(4) . .
C25 C24 C23 119.5(4) . .
N21 C25 C24 124.7(4) . .
C26 C26 C23 122.0(6) 5_666 .
C21 N21 C25 115.4(4) . .
C21 N21 Zn1 124.2(3) . .
C25 N21 Zn1 120.4(3) . .
C11 O11 Zn1 101.5(3) . .
O11 Zn1 O11 150.0(2) . 4
O11 Zn1 N21 97.34(14) . .
O11 Zn1 N21 102.62(14) 4 .
O11 Zn1 N21 102.62(14) . 4
O11 Zn1 N21 97.34(14) 4 4
N21 Zn1 N21 96.17(18) . 4
O11 Zn1 C11 28.70(15) . .
O11 Zn1 C11 126.35(19) 4 .
N21 Zn1 C11 126.01(18) . .
N21 Zn1 C11 98.34(14) 4 .
O11 Zn1 C11 126.4(2) . 4
O11 Zn1 C11 28.70(15) 4 4
N21 Zn1 C11 98.34(14) . 4
N21 Zn1 C11 126.01(18) 4 4
C11 Zn1 C11 113.5(3) . 4

loop_
_geom_bond_atom_site_label_1
_geom_bond_atom_site_label_2
_geom_bond_distance
_geom_bond_site_symmetry_2
C11 O11 1.252(6) .
C11 O12 1.265(6) .
C11 C12 1.498(7) .
C11 Zn1 2.556(5) .
C12 C13 1.318(7) .
C13 C13 1.527(10) 5_765
C21 N21 1.332(5) .
C21 C22 1.368(6) .
C22 C23 1.383(6) .
C23 C24 1.379(6) .
C23 C26 1.503(7) .
C24 C25 1.358(6) .
C25 N21 1.334(5) .
C26 C26 1.257(10) 5_666
N21 Zn1 2.068(3) .
O11 Zn1 1.993(3) .
Zn1 O11 1.993(3) 4
Zn1 N21 2.068(3) 4
Zn1 C11 2.556(5) 4

loop_
_platon_squeeze_void_nr
_platon_squeeze_void_average_x
_platon_squeeze_void_average_y
_platon_squeeze_void_average_z
_platon_squeeze_void_volume
_platon_squeeze_void_count_electrons
_platon_squeeze_void_content
1 -0.250 0.107 0.750 552 48 ' '
2 0.250 0.634 0.250 552 48 ' '
